data_7014906
loop_
_publ_author_name
'Crimmin, Mark R.'
'Colby, Denise A.'
'Ellman, Jonathan A.'
'Bergman, Robert G.'

_publ_section_title
;
 Synthesis and coordination chemistry of tri-substituted
 benzamidrazones.
;
_journal_issue 2
_journal_name_full 'Dalton transactions (Cambridge, England : 2003)'
_journal_page_first 514
_journal_page_last 522
_journal_paper_doi 10.1039/c0dt01267j
_journal_volume 40
_journal_year 2011
_chemical_formula_sum 'C22 H32 Cl N3 Ru'
_chemical_formula_weight 475.03
_chemical_name_common MRC_II_055A1
_chemical_name_systematic
;
?
;
_space_group_IT_number 2
_symmetry_cell_setting triclinic
_symmetry_space_group_name_Hall '-P 1'
_symmetry_space_group_name_H-M 'P -1'
_atom_sites_solution_hydrogens geom
_atom_sites_solution_primary direct
_atom_sites_solution_secondary difmap
_audit_creation_method SHELXL-97
_cell_angle_alpha 110.278(5)
_cell_angle_beta 90.291(5)
_cell_angle_gamma 106.338(5)
_cell_formula_units_Z 2
_cell_length_a 9.437(5)
_cell_length_b 10.703(5)
_cell_length_c 11.940(5)
_cell_measurement_reflns_used 9943
_cell_measurement_temperature 123(2)
_cell_measurement_theta_max 25.37
_cell_measurement_theta_min 2.74
_cell_volume 1078.5(9)
_computing_cell_refinement 'Bruker SAINT'
_computing_data_collection 'Bruker APEX2'
_computing_data_reduction 'Bruker SAINT'
_computing_molecular_graphics ORTEP
_computing_publication_material WinGX
_computing_structure_refinement 'SHELXL-97 (Sheldrick, 2008)'
_computing_structure_solution 'SIR-97 (Sheldrick, 2008)'
_diffrn_ambient_temperature 123(2)
_diffrn_measured_fraction_theta_full 0.988
_diffrn_measured_fraction_theta_max 0.986
_diffrn_measurement_device_type 'Bruker APEX-II CCD'
_diffrn_measurement_method '\f and \w scans'
_diffrn_radiation_monochromator graphite
_diffrn_radiation_source 'fine-focus sealed tube'
_diffrn_radiation_type MoK\a
_diffrn_radiation_wavelength 0.71073
_diffrn_reflns_av_R_equivalents 0.0237
_diffrn_reflns_av_sigmaI/netI 0.0149
_diffrn_reflns_limit_h_max 11
_diffrn_reflns_limit_h_min -11
_diffrn_reflns_limit_k_max 12
_diffrn_reflns_limit_k_min -12
_diffrn_reflns_limit_l_max 14
_diffrn_reflns_limit_l_min -14
_diffrn_reflns_number 23597
_diffrn_reflns_theta_full 25.00
_diffrn_reflns_theta_max 25.37
_diffrn_reflns_theta_min 1.83
_exptl_absorpt_coefficient_mu 0.862
_exptl_absorpt_correction_T_max 0.9582
_exptl_absorpt_correction_T_min 0.9187
_exptl_absorpt_correction_type none
_exptl_crystal_colour orange
_exptl_crystal_density_diffrn 1.463
_exptl_crystal_density_meas 0
_exptl_crystal_density_method 'not measured'
_exptl_crystal_description dimond
_exptl_crystal_F_000 492
_exptl_crystal_size_max 0.10
_exptl_crystal_size_mid 0.10
_exptl_crystal_size_min 0.05
_refine_diff_density_max 0.636
_refine_diff_density_min -0.994
_refine_diff_density_rms 0.106
_refine_ls_extinction_method none
_refine_ls_goodness_of_fit_ref 1.087
_refine_ls_hydrogen_treatment mixed
_refine_ls_matrix_type full
_refine_ls_number_parameters 248
_refine_ls_number_reflns 3909
_refine_ls_number_restraints 0
_refine_ls_restrained_S_all 1.087
_refine_ls_R_factor_all 0.0265
_refine_ls_R_factor_gt 0.0257
_refine_ls_shift/su_max 0.001
_refine_ls_shift/su_mean 0.000
_refine_ls_structure_factor_coef Fsqd
_refine_ls_weighting_details 'calc w=1/[\s^2^(Fo^2^)+(0.0747P)^2^+0.8069P] where P=(Fo^2^+2Fc^2^)/3'
_refine_ls_weighting_scheme calc
_refine_ls_wR_factor_gt 0.0976
_refine_ls_wR_factor_ref 0.0997
_reflns_number_gt 3793
_reflns_number_total 3909
_reflns_threshold_expression >2sigma(I)
_cod_data_source_file C0DT01267J.TXT
_cod_data_source_block compound4a
_cod_depositor_comments
;
The following automatic conversions were performed:
'_symmetry_cell_setting' value 'Triclinic' changed to 'triclinic'
according to '/home/saulius/struct/CIF-dictionaries/cif_core.dic'
dictionary named 'cif_core.dic' version 2.4.1 from 2010-06-29.

Automatic conversion script
Id: cif_fix_enum 1555 2011-01-17 13:19:09Z saulius 
;
_cod_original_sg_symbol_H-M P-1
_cod_database_code 7014906

loop_
_symmetry_equiv_pos_as_xyz
'x, y, z'
'-x, -y, -z'

loop_
_atom_site_label
_atom_site_type_symbol
_atom_site_fract_x
_atom_site_fract_y
_atom_site_fract_z
_atom_site_U_iso_or_equiv
_atom_site_adp_type
_atom_site_occupancy
_atom_site_symmetry_multiplicity
_atom_site_calc_flag
_atom_site_refinement_flags
_atom_site_disorder_assembly
_atom_site_disorder_group
C1 C 0.3414(3) 0.1913(3) 0.3019(2) 0.0202(5) Uani 1 1 d . . .
C2 C 0.4865(3) 0.1966(3) 0.3357(2) 0.0226(5) Uani 1 1 d . . .
H2 H 0.5623 0.2840 0.3623 0.027 Uiso 1 1 calc R . .
C3 C 0.5218(3) 0.0780(3) 0.3312(3) 0.0276(6) Uani 1 1 d . . .
H3 H 0.6211 0.0853 0.3545 0.033 Uiso 1 1 calc R . .
C4 C 0.4141(3) -0.0513(3) 0.2932(3) 0.0291(6) Uani 1 1 d . . .
H4 H 0.4396 -0.1329 0.2874 0.035 Uiso 1 1 calc R . .
C5 C 0.2682(3) -0.0597(3) 0.2637(3) 0.0255(6) Uani 1 1 d . . .
H5 H 0.1932 -0.1475 0.2382 0.031 Uiso 1 1 calc R . .
C6 C 0.2314(3) 0.0602(3) 0.2715(2) 0.0202(5) Uani 1 1 d . . .
C7 C 0.0814(3) 0.0633(3) 0.2436(2) 0.0205(5) Uani 1 1 d . . .
C8 C -0.1053(3) 0.2962(4) 0.2854(3) 0.0327(7) Uani 1 1 d . . .
H8A H -0.0921 0.2939 0.3660 0.049 Uiso 1 1 calc R . .
H8B H -0.2086 0.2905 0.2663 0.049 Uiso 1 1 calc R . .
H8C H -0.0388 0.3836 0.2827 0.049 Uiso 1 1 calc R . .
C9 C -0.0872(3) 0.1757(3) 0.0760(3) 0.0286(6) Uani 1 1 d . . .
H9A H -0.0626 0.0951 0.0201 0.043 Uiso 1 1 calc R . .
H9B H -0.0205 0.2619 0.0713 0.043 Uiso 1 1 calc R . .
H9C H -0.1903 0.1689 0.0547 0.043 Uiso 1 1 calc R . .
C10 C -0.0737(3) -0.1302(3) 0.3044(2) 0.0235(5) Uani 1 1 d . . .
H10 H 0.0215 -0.1136 0.3523 0.028 Uiso 1 1 calc R . .
C11 C -0.1837(4) -0.0868(4) 0.3909(3) 0.0365(7) Uani 1 1 d . . .
H11A H -0.1437 0.0128 0.4400 0.055 Uiso 1 1 calc R . .
H11B H -0.2001 -0.1415 0.4432 0.055 Uiso 1 1 calc R . .
H11C H -0.2781 -0.1037 0.3452 0.055 Uiso 1 1 calc R . .
C12 C -0.1317(4) -0.2845(3) 0.2265(3) 0.0338(7) Uani 1 1 d . . .
H12A H -0.0588 -0.3098 0.1717 0.051 Uiso 1 1 calc R . .
H12B H -0.2258 -0.3028 0.1797 0.051 Uiso 1 1 calc R . .
H12C H -0.1478 -0.3404 0.2778 0.051 Uiso 1 1 calc R . .
C13 C 0.4977(3) 0.4722(3) 0.2702(2) 0.0212(5) Uani 1 1 d . . .
H13 H 0.5937 0.4731 0.2957 0.025 Uiso 1 1 calc R . .
C14 C 0.4262(3) 0.3785(3) 0.1546(2) 0.0214(5) Uani 1 1 d . . .
C15 C 0.2864(3) 0.3853(3) 0.1176(2) 0.0219(5) Uani 1 1 d . . .
H15 H 0.2336 0.3205 0.0426 0.026 Uiso 1 1 calc R . .
C16 C 0.2238(3) 0.4891(3) 0.1922(3) 0.0240(5) Uani 1 1 d . . .
H16 H 0.1358 0.4988 0.1620 0.029 Uiso 1 1 calc R . .
C17 C 0.2901(3) 0.5758(3) 0.3082(3) 0.0249(6) Uani 1 1 d . . .
C18 C 0.4282(3) 0.5639(3) 0.3477(2) 0.0233(6) Uani 1 1 d . . .
H18 H 0.4734 0.6188 0.4275 0.028 Uiso 1 1 calc R . .
C19 C 0.2151(3) 0.6696(3) 0.3940(3) 0.0316(6) Uani 1 1 d . . .
H19A H 0.2793 0.7218 0.4703 0.047 Uiso 0.50 1 calc PR . .
H19B H 0.1204 0.6131 0.4081 0.047 Uiso 0.50 1 calc PR . .
H19C H 0.1967 0.7353 0.3596 0.047 Uiso 0.50 1 calc PR . .
H19D H 0.1183 0.6584 0.3550 0.047 Uiso 0.50 1 calc PR . .
H19E H 0.2772 0.7670 0.4173 0.047 Uiso 0.50 1 calc PR . .
H19F H 0.2009 0.6448 0.4657 0.047 Uiso 0.50 1 calc PR . .
C20 C 0.5023(3) 0.2779(3) 0.0744(2) 0.0237(5) Uani 1 1 d . . .
H20 H 0.5640 0.2547 0.1282 0.028 Uiso 1 1 calc R . .
C21 C 0.6079(4) 0.3511(3) 0.0045(3) 0.0366(8) Uani 1 1 d . . .
H21A H 0.6570 0.2864 -0.0471 0.055 Uiso 1 1 calc R . .
H21B H 0.6830 0.4329 0.0609 0.055 Uiso 1 1 calc R . .
H21C H 0.5516 0.3809 -0.0453 0.055 Uiso 1 1 calc R . .
C22 C 0.3944(4) 0.1411(3) -0.0089(3) 0.0362(7) Uani 1 1 d . . .
H22A H 0.4502 0.0815 -0.0578 0.054 Uiso 1 1 calc R . .
H22B H 0.3303 0.1604 -0.0616 0.054 Uiso 1 1 calc R . .
H22C H 0.3331 0.0934 0.0389 0.054 Uiso 1 1 calc R . .
N1 N -0.0700(2) 0.1778(2) 0.1976(2) 0.0247(5) Uani 1 1 d . . .
N2 N 0.0788(2) 0.1783(2) 0.22796(19) 0.0197(4) Uani 1 1 d . . .
N3 N -0.0435(3) -0.0448(3) 0.2280(2) 0.0268(5) Uani 1 1 d . . .
Cl Cl 0.20388(7) 0.38633(7) 0.48721(6) 0.02498(17) Uani 1 1 d . . .
Ru Ru 0.273714(18) 0.349751(18) 0.285832(15) 0.01704(11) Uani 1 1 d . . .
H100 H -0.113(4) -0.021(4) 0.211(3) 0.038(10) Uiso 1 1 d . . .

loop_
_atom_site_aniso_label
_atom_site_aniso_U_11
_atom_site_aniso_U_22
_atom_site_aniso_U_33
_atom_site_aniso_U_23
_atom_site_aniso_U_13
_atom_site_aniso_U_12
C1 0.0199(12) 0.0213(13) 0.0201(12) 0.0086(10) 0.0045(10) 0.0062(10)
C2 0.0198(12) 0.0254(14) 0.0239(13) 0.0111(11) 0.0025(10) 0.0061(10)
C3 0.0210(13) 0.0320(16) 0.0333(15) 0.0131(12) 0.0037(11) 0.0116(12)
C4 0.0288(14) 0.0249(14) 0.0387(16) 0.0140(12) 0.0059(12) 0.0126(12)
C5 0.0245(14) 0.0202(13) 0.0310(14) 0.0099(11) 0.0025(11) 0.0045(11)
C6 0.0202(12) 0.0224(13) 0.0185(12) 0.0092(10) 0.0029(9) 0.0049(10)
C7 0.0200(12) 0.0205(13) 0.0188(12) 0.0074(10) 0.0017(9) 0.0023(10)
C8 0.0200(13) 0.0445(18) 0.0371(16) 0.0156(14) 0.0067(11) 0.0138(12)
C9 0.0255(14) 0.0305(16) 0.0289(14) 0.0108(12) -0.0040(11) 0.0074(12)
C10 0.0217(13) 0.0220(13) 0.0268(13) 0.0132(11) -0.0009(10) 0.0012(10)
C11 0.0407(18) 0.0417(19) 0.0373(17) 0.0220(15) 0.0088(14) 0.0182(15)
C12 0.0380(16) 0.0229(15) 0.0363(16) 0.0120(12) -0.0020(13) 0.0013(12)
C13 0.0174(12) 0.0218(13) 0.0233(13) 0.0104(10) 0.0047(10) 0.0013(10)
C14 0.0187(12) 0.0204(13) 0.0254(13) 0.0118(11) 0.0054(10) 0.0020(10)
C15 0.0214(12) 0.0221(13) 0.0245(13) 0.0144(11) 0.0030(10) 0.0026(10)
C16 0.0228(13) 0.0256(14) 0.0301(14) 0.0183(11) 0.0063(11) 0.0067(11)
C17 0.0287(14) 0.0180(13) 0.0317(14) 0.0143(11) 0.0081(11) 0.0062(11)
C18 0.0262(14) 0.0186(13) 0.0203(13) 0.0059(10) 0.0046(10) 0.0008(11)
C19 0.0378(16) 0.0268(15) 0.0351(16) 0.0134(12) 0.0100(13) 0.0145(13)
C20 0.0205(12) 0.0219(13) 0.0276(13) 0.0091(11) 0.0049(10) 0.0046(10)
C21 0.0393(17) 0.0276(16) 0.0383(17) 0.0106(13) 0.0198(14) 0.0047(13)
C22 0.0327(16) 0.0250(15) 0.0406(17) 0.0039(13) 0.0098(13) 0.0031(12)
N1 0.0145(10) 0.0281(12) 0.0341(12) 0.0159(10) -0.0007(9) 0.0047(9)
N2 0.0160(10) 0.0234(11) 0.0199(10) 0.0099(9) -0.0012(8) 0.0035(8)
N3 0.0194(11) 0.0261(13) 0.0351(13) 0.0177(10) -0.0041(10) -0.0008(10)
Cl 0.0265(3) 0.0291(4) 0.0215(3) 0.0115(3) 0.0053(3) 0.0086(3)
Ru 0.01504(15) 0.01697(16) 0.01953(16) 0.00843(10) 0.00224(9) 0.00319(10)

loop_
_atom_type_symbol
_atom_type_description
_atom_type_scat_dispersion_real
_atom_type_scat_dispersion_imag
_atom_type_scat_source
C C 0.0033 0.0016 'International Tables Vol C Tables 4.2.6.8 and 6.1.1.4'
H H 0.0000 0.0000 'International Tables Vol C Tables 4.2.6.8 and 6.1.1.4'
N N 0.0061 0.0033 'International Tables Vol C Tables 4.2.6.8 and 6.1.1.4'
Cl Cl 0.1484 0.1585 'International Tables Vol C Tables 4.2.6.8 and 6.1.1.4'
Ru Ru -1.2594 0.8363 'International Tables Vol C Tables 4.2.6.8 and 6.1.1.4'

loop_
_geom_angle_atom_site_label_1
_geom_angle_atom_site_label_2
_geom_angle_atom_site_label_3
_geom_angle
_geom_angle_site_symmetry_1
_geom_angle_site_symmetry_3
_geom_angle_publ_flag
C2 C1 C6 116.4(2) . . ?
C2 C1 Ru 127.1(2) . . ?
C6 C1 Ru 116.49(19) . . ?
C3 C2 C1 121.8(3) . . ?
C3 C2 H2 119.1 . . ?
C1 C2 H2 119.1 . . ?
C2 C3 C4 120.8(3) . . ?
C2 C3 H3 119.6 . . ?
C4 C3 H3 119.6 . . ?
C3 C4 C5 119.0(3) . . ?
C3 C4 H4 120.5 . . ?
C5 C4 H4 120.5 . . ?
C4 C5 C6 120.3(3) . . ?
C4 C5 H5 119.9 . . ?
C6 C5 H5 119.9 . . ?
C5 C6 C1 121.5(2) . . ?
C5 C6 C7 124.8(2) . . ?
C1 C6 C7 113.7(2) . . ?
N2 C7 N3 122.4(2) . . ?
N2 C7 C6 113.6(2) . . ?
N3 C7 C6 123.9(2) . . ?
N1 C8 H8A 109.5 . . ?
N1 C8 H8B 109.5 . . ?
H8A C8 H8B 109.5 . . ?
N1 C8 H8C 109.5 . . ?
H8A C8 H8C 109.5 . . ?
H8B C8 H8C 109.5 . . ?
N1 C9 H9A 109.5 . . ?
N1 C9 H9B 109.5 . . ?
H9A C9 H9B 109.5 . . ?
N1 C9 H9C 109.5 . . ?
H9A C9 H9C 109.5 . . ?
H9B C9 H9C 109.5 . . ?
N3 C10 C11 110.1(2) . . ?
N3 C10 C12 110.1(2) . . ?
C11 C10 C12 111.1(2) . . ?
N3 C10 H10 108.5 . . ?
C11 C10 H10 108.5 . . ?
C12 C10 H10 108.5 . . ?
C10 C11 H11A 109.5 . . ?
C10 C11 H11B 109.5 . . ?
H11A C11 H11B 109.5 . . ?
C10 C11 H11C 109.5 . . ?
H11A C11 H11C 109.5 . . ?
H11B C11 H11C 109.5 . . ?
C10 C12 H12A 109.5 . . ?
C10 C12 H12B 109.5 . . ?
H12A C12 H12B 109.5 . . ?
C10 C12 H12C 109.5 . . ?
H12A C12 H12C 109.5 . . ?
H12B C12 H12C 109.5 . . ?
C18 C13 C14 120.9(2) . . ?
C18 C13 Ru 71.53(15) . . ?
C14 C13 Ru 70.11(14) . . ?
C18 C13 H13 119.6 . . ?
C14 C13 H13 119.6 . . ?
Ru C13 H13 131.7 . . ?
C15 C14 C13 117.8(2) . . ?
C15 C14 C20 122.5(2) . . ?
C13 C14 C20 119.6(2) . . ?
C15 C14 Ru 70.70(15) . . ?
C13 C14 Ru 72.00(15) . . ?
C20 C14 Ru 129.51(19) . . ?
C14 C15 C16 120.8(2) . . ?
C14 C15 Ru 71.18(15) . . ?
C16 C15 Ru 75.84(15) . . ?
C14 C15 H15 119.6 . . ?
C16 C15 H15 119.6 . . ?
Ru C15 H15 125.0 . . ?
C17 C16 C15 121.1(2) . . ?
C17 C16 Ru 72.72(16) . . ?
C15 C16 Ru 66.66(15) . . ?
C17 C16 H16 119.5 . . ?
C15 C16 H16 119.5 . . ?
Ru C16 H16 134.8 . . ?
C16 C17 C18 117.7(2) . . ?
C16 C17 C19 121.9(3) . . ?
C18 C17 C19 120.2(3) . . ?
C16 C17 Ru 71.90(16) . . ?
C18 C17 Ru 67.83(15) . . ?
C19 C17 Ru 127.1(2) . . ?
C13 C18 C17 121.2(2) . . ?
C13 C18 Ru 71.10(15) . . ?
C17 C18 Ru 75.04(16) . . ?
C13 C18 H18 119.4 . . ?
C17 C18 H18 119.4 . . ?
Ru C18 H18 126.4 . . ?
C17 C19 H19A 109.5 . . ?
C17 C19 H19B 109.5 . . ?
H19A C19 H19B 109.5 . . ?
C17 C19 H19C 109.5 . . ?
H19A C19 H19C 109.5 . . ?
H19B C19 H19C 109.5 . . ?
C17 C19 H19D 109.5 . . ?
H19A C19 H19D 141.1 . . ?
H19B C19 H19D 56.3 . . ?
H19C C19 H19D 56.3 . . ?
C17 C19 H19E 109.5 . . ?
H19A C19 H19E 56.3 . . ?
H19B C19 H19E 141.1 . . ?
H19C C19 H19E 56.3 . . ?
H19D C19 H19E 109.5 . . ?
C17 C19 H19F 109.5 . . ?
H19A C19 H19F 56.3 . . ?
H19B C19 H19F 56.3 . . ?
H19C C19 H19F 141.1 . . ?
H19D C19 H19F 109.5 . . ?
H19E C19 H19F 109.5 . . ?
C22 C20 C14 113.6(2) . . ?
C22 C20 C21 111.5(3) . . ?
C14 C20 C21 109.4(2) . . ?
C22 C20 H20 107.4 . . ?
C14 C20 H20 107.4 . . ?
C21 C20 H20 107.4 . . ?
C20 C21 H21A 109.5 . . ?
C20 C21 H21B 109.5 . . ?
H21A C21 H21B 109.5 . . ?
C20 C21 H21C 109.5 . . ?
H21A C21 H21C 109.5 . . ?
H21B C21 H21C 109.5 . . ?
C20 C22 H22A 109.5 . . ?
C20 C22 H22B 109.5 . . ?
H22A C22 H22B 109.5 . . ?
C20 C22 H22C 109.5 . . ?
H22A C22 H22C 109.5 . . ?
H22B C22 H22C 109.5 . . ?
N2 N1 C9 110.4(2) . . ?
N2 N1 C8 110.7(2) . . ?
C9 N1 C8 112.0(2) . . ?
C7 N2 N1 112.7(2) . . ?
C7 N2 Ru 117.68(17) . . ?
N1 N2 Ru 128.01(17) . . ?
C7 N3 C10 124.6(2) . . ?
C7 N3 H100 107(3) . . ?
C10 N3 H100 115(3) . . ?
C1 Ru N2 76.86(10) . . ?
C1 Ru C15 119.33(10) . . ?
N2 Ru C15 95.99(9) . . ?
C1 Ru C14 92.71(10) . . ?
N2 Ru C14 118.13(10) . . ?
C15 Ru C14 38.12(10) . . ?
C1 Ru C13 94.25(11) . . ?
N2 Ru C13 154.88(10) . . ?
C15 Ru C13 67.63(10) . . ?
C14 Ru C13 37.89(10) . . ?
C1 Ru C18 120.09(11) . . ?
N2 Ru C18 162.48(10) . . ?
C15 Ru C18 79.86(10) . . ?
C14 Ru C18 68.43(10) . . ?
C13 Ru C18 37.38(10) . . ?
C1 Ru C16 156.81(10) . . ?
N2 Ru C16 101.18(10) . . ?
C15 Ru C16 37.50(10) . . ?
C14 Ru C16 67.53(10) . . ?
C13 Ru C16 77.74(10) . . ?
C18 Ru C16 65.24(11) . . ?
C1 Ru C17 157.11(11) . . ?
N2 Ru C17 125.66(10) . . ?
C15 Ru C17 66.92(10) . . ?
C14 Ru C17 80.33(10) . . ?
C13 Ru C17 66.91(10) . . ?
C18 Ru C17 37.13(11) . . ?
C16 Ru C17 35.38(10) . . ?
C1 Ru Cl 85.68(7) . . ?
N2 Ru Cl 86.21(6) . . ?
C15 Ru Cl 154.78(8) . . ?
C14 Ru Cl 154.62(7) . . ?
C13 Ru Cl 116.89(7) . . ?
C18 Ru Cl 90.50(7) . . ?
C16 Ru Cl 117.40(7) . . ?
C17 Ru Cl 91.38(7) . . ?

loop_
_geom_bond_atom_site_label_1
_geom_bond_atom_site_label_2
_geom_bond_distance
_geom_bond_site_symmetry_2
_geom_bond_publ_flag
C1 C2 1.405(4) . ?
C1 C6 1.415(4) . ?
C1 Ru 2.039(3) . ?
C2 C3 1.384(4) . ?
C2 H2 0.9500 . ?
C3 C4 1.387(4) . ?
C3 H3 0.9500 . ?
C4 C5 1.389(4) . ?
C4 H4 0.9500 . ?
C5 C6 1.394(4) . ?
C5 H5 0.9500 . ?
C6 C7 1.465(4) . ?
C7 N2 1.315(4) . ?
C7 N3 1.357(4) . ?
C8 N1 1.462(4) . ?
C8 H8A 0.9800 . ?
C8 H8B 0.9800 . ?
C8 H8C 0.9800 . ?
C9 N1 1.451(4) . ?
C9 H9A 0.9800 . ?
C9 H9B 0.9800 . ?
C9 H9C 0.9800 . ?
C10 N3 1.478(4) . ?
C10 C11 1.519(4) . ?
C10 C12 1.521(4) . ?
C10 H10 1.0000 . ?
C11 H11A 0.9800 . ?
C11 H11B 0.9800 . ?
C11 H11C 0.9800 . ?
C12 H12A 0.9800 . ?
C12 H12B 0.9800 . ?
C12 H12C 0.9800 . ?
C13 C18 1.411(4) . ?
C13 C14 1.420(4) . ?
C13 Ru 2.199(3) . ?
C13 H13 0.9500 . ?
C14 C15 1.418(4) . ?
C14 C20 1.523(4) . ?
C14 Ru 2.174(3) . ?
C15 C16 1.437(4) . ?
C15 Ru 2.168(3) . ?
C15 H15 0.9500 . ?
C16 C17 1.394(4) . ?
C16 Ru 2.289(3) . ?
C16 H16 0.9500 . ?
C17 C18 1.437(4) . ?
C17 C19 1.501(4) . ?
C17 Ru 2.300(3) . ?
C18 Ru 2.204(3) . ?
C18 H18 0.9500 . ?
C19 H19A 0.9800 . ?
C19 H19B 0.9800 . ?
C19 H19C 0.9800 . ?
C19 H19D 0.9800 . ?
C19 H19E 0.9800 . ?
C19 H19F 0.9800 . ?
C20 C22 1.520(4) . ?
C20 C21 1.526(4) . ?
C20 H20 1.0000 . ?
C21 H21A 0.9800 . ?
C21 H21B 0.9800 . ?
C21 H21C 0.9800 . ?
C22 H22A 0.9800 . ?
C22 H22B 0.9800 . ?
C22 H22C 0.9800 . ?
N1 N2 1.446(3) . ?
N2 Ru 2.106(2) . ?
N3 H100 0.82(4) . ?
Cl Ru 2.4244(11) . ?
